data_4029493
loop_
_publ_author_name
'Yan, Chao Guo'
'Wang, Qi Fang'
'Song, Xiao Kai'
'Sun, Jing'

_publ_section_title
;
 One-step synthesis of pyrido[1,2-a]benzimidazole derivatives by a novel
 multicomponent reaction of chloroacetonitrile, malononitrile, aromatic
 aldehyde, and pyridine.
;
_journal_issue 2
_journal_name_full 'The Journal of organic chemistry'
_journal_page_first 710
_journal_page_last 718
_journal_paper_doi 10.1021/jo802166t
_journal_volume 74
_journal_year 2009
_chemical_formula_moiety 'C28 H21 N5, C H2 Cl2'
_chemical_formula_sum 'C29 H23 Cl2 N5'
_chemical_formula_weight 512.42
_chemical_name_systematic
; 
 ? 
;
_space_group_IT_number 15
_symmetry_cell_setting monoclinic
_symmetry_space_group_name_Hall '-C 2yc'
_symmetry_space_group_name_H-M 'C 1 2/c 1'
_atom_sites_solution_hydrogens geom
_atom_sites_solution_primary direct
_atom_sites_solution_secondary difmap
_audit_creation_method SHELXL-97
_cell_angle_alpha 90.00
_cell_angle_beta 107.909(2)
_cell_angle_gamma 90.00
_cell_formula_units_Z 8
_cell_length_a 26.535(3)
_cell_length_b 10.0033(13)
_cell_length_c 21.122(3)
_cell_measurement_reflns_used 6518
_cell_measurement_temperature 296(2)
_cell_measurement_theta_max 27.2
_cell_measurement_theta_min 2.5
_cell_volume 5334.9(12)
_computing_cell_refinement 'Bruker SMART'
_computing_data_collection 'Bruker SMART'
_computing_data_reduction 'Bruker SAINT'
_computing_molecular_graphics 'Bruker SHELXTL'
_computing_publication_material 'Bruker SHELXTL'
_computing_structure_refinement 'SHELXL-97 (Sheldrick, 1997)'
_computing_structure_solution 'SHELXS-97 (Sheldrick, 1990)'
_diffrn_ambient_temperature 296(2)
_diffrn_measured_fraction_theta_full 1.000
_diffrn_measured_fraction_theta_max 1.000
_diffrn_measurement_device_type 'CCD area detector'
_diffrn_measurement_method 'phi and omega scans'
_diffrn_radiation_monochromator graphite
_diffrn_radiation_source 'fine-focus sealed tube'
_diffrn_radiation_type MoK\a
_diffrn_radiation_wavelength 0.71073
_diffrn_reflns_av_R_equivalents 0.0419
_diffrn_reflns_av_sigmaI/netI 0.0370
_diffrn_reflns_limit_h_max 31
_diffrn_reflns_limit_h_min -31
_diffrn_reflns_limit_k_max 11
_diffrn_reflns_limit_k_min -11
_diffrn_reflns_limit_l_max 25
_diffrn_reflns_limit_l_min -24
_diffrn_reflns_number 18632
_diffrn_reflns_theta_full 25.01
_diffrn_reflns_theta_max 25.01
_diffrn_reflns_theta_min 1.61
_exptl_absorpt_coefficient_mu 0.270
_exptl_absorpt_correction_T_max 0.9606
_exptl_absorpt_correction_T_min 0.9185
_exptl_absorpt_correction_type multi-scan
_exptl_absorpt_process_details sadabs
_exptl_crystal_colour yellow
_exptl_crystal_density_diffrn 1.276
_exptl_crystal_density_method 'not measured'
_exptl_crystal_description sheet
_exptl_crystal_F_000 2128
_exptl_crystal_size_max 0.32
_exptl_crystal_size_mid 0.29
_exptl_crystal_size_min 0.15
_refine_diff_density_max 0.283
_refine_diff_density_min -0.632
_refine_diff_density_rms 0.053
_refine_ls_extinction_method none
_refine_ls_goodness_of_fit_ref 1.021
_refine_ls_hydrogen_treatment constr
_refine_ls_matrix_type full
_refine_ls_number_parameters 327
_refine_ls_number_reflns 4693
_refine_ls_number_restraints 0
_refine_ls_restrained_S_all 1.021
_refine_ls_R_factor_all 0.0765
_refine_ls_R_factor_gt 0.0601
_refine_ls_shift/su_max 0.000
_refine_ls_shift/su_mean 0.000
_refine_ls_structure_factor_coef Fsqd
_refine_ls_weighting_details 'calc w=1/[\s^2^(Fo^2^)+(0.0912P)^2^+8.3704P] where P=(Fo^2^+2Fc^2^)/3'
_refine_ls_weighting_scheme calc
_refine_ls_wR_factor_gt 0.1698
_refine_ls_wR_factor_ref 0.1890
_reflns_number_gt 3584
_reflns_number_total 4693
_reflns_threshold_expression >2sigma(I)
_cod_data_source_file jo802166t_si_001.cif
_cod_data_source_block J1
_cod_depositor_comments
;
The following automatic conversions were performed:

'_symmetry_cell_setting' value 'Monoclinic' changed to 'monoclinic'
according to
/usr/data/users/saulius/automatic-downloads/retrospective/ACS/lib/dictionaries/cif_core.dic
dictionary named 'cif_core.dic' version 2.4.2 from 2011-04-26.

Automatic conversion script
Id: cif_fix_values 2281 2013-09-26 08:29:07Z andrius 
;
_cod_original_sg_symbol_Hall -C2yc
_cod_original_sg_symbol_H-M C2/c
_cod_database_code 4029493

loop_
_symmetry_equiv_pos_as_xyz
'x, y, z'
'-x, y, -z+1/2'
'x+1/2, y+1/2, z'
'-x+1/2, y+1/2, -z+1/2'
'-x, -y, -z'
'x, -y, z-1/2'
'-x+1/2, -y+1/2, -z'
'x+1/2, -y+1/2, z-1/2'

loop_
_atom_site_label
_atom_site_type_symbol
_atom_site_fract_x
_atom_site_fract_y
_atom_site_fract_z
_atom_site_U_iso_or_equiv
_atom_site_adp_type
_atom_site_occupancy
_atom_site_symmetry_multiplicity
_atom_site_calc_flag
_atom_site_refinement_flags
N1 N 0.14177(8) 0.4548(2) 0.09315(10) 0.0480(6) Uani 1 1 d .
C1 C 0.28242(9) 0.4622(2) 0.13229(11) 0.0360(5) Uani 1 1 d .
H1 H 0.2750 0.3661 0.1316 0.043 Uiso 1 1 calc R
N2 N 0.19791(8) 0.5071(2) 0.03338(9) 0.0391(5) Uani 1 1 d .
C6 C 0.22877(9) 0.5362(2) 0.10322(11) 0.0352(5) Uani 1 1 d .
C21 C 0.23338(9) 0.6834(3) 0.11061(11) 0.0385(5) Uani 1 1 d .
C2 C 0.30439(9) 0.5062(2) 0.20592(11) 0.0367(5) Uani 1 1 d .
H2 H 0.3098 0.6032 0.2063 0.044 Uiso 1 1 calc R
C4 C 0.20643(9) 0.4654(2) 0.20420(12) 0.0392(6) Uani 1 1 d .
C3 C 0.26427(9) 0.4769(2) 0.24567(11) 0.0383(5) Uani 1 1 d .
H3 H 0.2744 0.3907 0.2681 0.046 Uiso 1 1 calc R
C5 C 0.18971(9) 0.4855(2) 0.13802(12) 0.0382(5) Uani 1 1 d .
N4 N 0.27373(11) 0.6578(3) 0.33773(13) 0.0632(7) Uani 1 1 d .
C7 C 0.31951(9) 0.4855(2) 0.09158(12) 0.0394(6) Uani 1 1 d .
C14 C 0.35781(9) 0.4424(3) 0.24127(12) 0.0426(6) Uani 1 1 d .
C24 C 0.21129(11) 0.5319(3) -0.02259(12) 0.0450(6) Uani 1 1 d .
H24 H 0.2447 0.5650 -0.0197 0.054 Uiso 1 1 calc R
C22 C 0.27061(10) 0.5785(3) 0.29835(12) 0.0441(6) Uani 1 1 d .
C28 C 0.14797(10) 0.4669(3) 0.03319(12) 0.0445(6) Uani 1 1 d .
N3 N 0.23470(9) 0.7963(2) 0.11736(11) 0.0537(6) Uani 1 1 d .
N5 N 0.14263(10) 0.3665(3) 0.26213(12) 0.0668(7) Uani 1 1 d .
C8 C 0.32477(11) 0.3861(3) 0.04790(14) 0.0534(7) Uani 1 1 d .
H8 H 0.3092 0.3031 0.0486 0.064 Uiso 1 1 calc R
C23 C 0.17067(10) 0.4105(3) 0.23585(12) 0.0471(6) Uani 1 1 d .
C12 C 0.34483(10) 0.6064(3) 0.09079(13) 0.0483(6) Uani 1 1 d .
H12 H 0.3431 0.6735 0.1206 0.058 Uiso 1 1 calc R
C11 C 0.37259(12) 0.6279(3) 0.04604(15) 0.0607(8) Uani 1 1 d .
H11 H 0.3892 0.7097 0.0462 0.073 Uiso 1 1 calc R
C19 C 0.40231(10) 0.5209(3) 0.26504(14) 0.0549(7) Uani 1 1 d .
H19 H 0.3999 0.6129 0.2584 0.066 Uiso 1 1 calc R
C25 C 0.17546(12) 0.5077(3) -0.08266(13) 0.0538(7) Uani 1 1 d .
H25 H 0.1843 0.5209 -0.1215 0.065 Uiso 1 1 calc R
C26 C 0.12467(12) 0.4625(3) -0.08561(14) 0.0606(8) Uani 1 1 d .
H26 H 0.1000 0.4459 -0.1269 0.073 Uiso 1 1 calc R
C18 C 0.45097(12) 0.4631(4) 0.29899(16) 0.0683(9) Uani 1 1 d .
H18 H 0.4806 0.5175 0.3148 0.082 Uiso 1 1 calc R
C27 C 0.11076(11) 0.4426(3) -0.03008(14) 0.0581(8) Uani 1 1 d .
H27 H 0.0769 0.4129 -0.0333 0.070 Uiso 1 1 calc R
C10 C 0.37625(13) 0.5302(4) 0.00077(16) 0.0661(9) Uani 1 1 d .
C15 C 0.36316(12) 0.3060(3) 0.25097(16) 0.0610(8) Uani 1 1 d .
H15 H 0.3338 0.2508 0.2346 0.073 Uiso 1 1 calc R
C17 C 0.45605(12) 0.3287(4) 0.30949(16) 0.0690(9) Uani 1 1 d .
C9 C 0.35273(13) 0.4086(4) 0.00346(16) 0.0660(8) Uani 1 1 d .
H9 H 0.3557 0.3404 -0.0251 0.079 Uiso 1 1 calc R
C16 C 0.41201(14) 0.2503(4) 0.28496(18) 0.0750(10) Uani 1 1 d .
H16 H 0.4148 0.1583 0.2911 0.090 Uiso 1 1 calc R
C13 C 0.40398(19) 0.5564(5) -0.0509(2) 0.1064(15) Uani 1 1 d .
H13A H 0.4413 0.5421 -0.0315 0.160 Uiso 1 1 calc R
H13B H 0.3977 0.6471 -0.0661 0.160 Uiso 1 1 calc R
H13C H 0.3904 0.4966 -0.0878 0.160 Uiso 1 1 calc R
C20 C 0.50921(15) 0.2677(5) 0.3477(2) 0.1095(16) Uani 1 1 d .
H20A H 0.5072 0.2311 0.3889 0.164 Uiso 1 1 calc R
H20B H 0.5361 0.3356 0.3568 0.164 Uiso 1 1 calc R
H20C H 0.5179 0.1980 0.3216 0.164 Uiso 1 1 calc R
Cl2 Cl -0.00223(7) 0.3393(2) 0.16748(9) 0.1494(7) Uani 1 1 d .
Cl1 Cl 0.00254(7) 0.3057(3) 0.03569(10) 0.1998(11) Uani 1 1 d .
C29 C 0.0356(2) 0.3290(8) 0.1167(3) 0.157(3) Uani 1 1 d .
H29A H 0.0562 0.4105 0.1210 0.188 Uiso 1 1 calc R
H29B H 0.0604 0.2557 0.1316 0.188 Uiso 1 1 calc R

loop_
_atom_site_aniso_label
_atom_site_aniso_U_11
_atom_site_aniso_U_22
_atom_site_aniso_U_33
_atom_site_aniso_U_23
_atom_site_aniso_U_13
_atom_site_aniso_U_12
N1 0.0386(11) 0.0654(15) 0.0371(11) 0.0012(10) 0.0077(9) -0.0074(10)
C1 0.0403(12) 0.0330(12) 0.0333(12) 0.0033(9) 0.0092(10) 0.0006(9)
N2 0.0409(11) 0.0433(11) 0.0299(10) 0.0018(8) 0.0064(8) -0.0048(9)
C6 0.0382(12) 0.0376(12) 0.0274(11) 0.0030(9) 0.0065(9) -0.0020(9)
C21 0.0380(12) 0.0428(15) 0.0324(12) 0.0045(10) 0.0074(9) 0.0013(10)
C2 0.0379(12) 0.0377(12) 0.0318(12) 0.0037(10) 0.0069(9) 0.0005(10)
C4 0.0402(12) 0.0429(13) 0.0349(12) 0.0016(10) 0.0122(10) -0.0039(10)
C3 0.0410(12) 0.0387(13) 0.0328(12) 0.0049(10) 0.0080(10) 0.0012(10)
C5 0.0382(12) 0.0402(13) 0.0362(13) 0.0028(10) 0.0114(10) -0.0012(10)
N4 0.0778(17) 0.0602(16) 0.0515(14) -0.0088(13) 0.0199(13) 0.0004(13)
C7 0.0398(12) 0.0438(14) 0.0342(12) 0.0024(10) 0.0106(10) 0.0037(10)
C14 0.0409(13) 0.0518(15) 0.0338(12) 0.0061(11) 0.0096(10) 0.0062(11)
C24 0.0513(14) 0.0482(15) 0.0344(13) 0.0056(11) 0.0117(11) -0.0037(11)
C22 0.0468(14) 0.0497(15) 0.0349(13) 0.0041(12) 0.0112(10) 0.0017(11)
C28 0.0421(13) 0.0489(15) 0.0387(13) 0.0009(11) 0.0066(10) -0.0051(11)
N3 0.0628(14) 0.0445(14) 0.0519(14) 0.0007(11) 0.0145(11) 0.0017(11)
N5 0.0608(15) 0.096(2) 0.0461(14) 0.0015(13) 0.0207(12) -0.0236(14)
C8 0.0627(17) 0.0477(16) 0.0535(16) -0.0031(13) 0.0232(13) 0.0040(13)
C23 0.0479(14) 0.0577(16) 0.0342(13) -0.0003(12) 0.0104(11) -0.0058(12)
C12 0.0501(14) 0.0527(16) 0.0447(14) -0.0034(12) 0.0184(12) -0.0066(12)
C11 0.0603(17) 0.069(2) 0.0599(18) 0.0006(15) 0.0289(14) -0.0141(14)
C19 0.0434(14) 0.0635(18) 0.0526(16) 0.0030(13) 0.0071(12) 0.0015(12)
C25 0.0649(17) 0.0606(17) 0.0332(13) 0.0025(12) 0.0111(12) -0.0048(14)
C26 0.0599(17) 0.077(2) 0.0350(14) -0.0026(13) -0.0004(12) -0.0121(15)
C18 0.0412(15) 0.095(3) 0.0606(19) 0.0009(17) 0.0045(13) 0.0013(15)
C27 0.0460(15) 0.075(2) 0.0441(15) -0.0012(14) 0.0003(12) -0.0140(14)
C10 0.0609(18) 0.091(2) 0.0547(18) 0.0008(17) 0.0292(15) 0.0007(16)
C15 0.0537(16) 0.0541(17) 0.0690(19) 0.0145(15) 0.0097(14) 0.0082(13)
C17 0.0529(18) 0.097(3) 0.0544(18) 0.0200(17) 0.0116(14) 0.0264(17)
C9 0.076(2) 0.072(2) 0.0567(18) -0.0097(16) 0.0315(16) 0.0091(17)
C16 0.068(2) 0.068(2) 0.084(2) 0.0264(18) 0.0164(18) 0.0262(17)
C13 0.113(3) 0.144(4) 0.089(3) -0.012(3) 0.070(3) -0.017(3)
C20 0.063(2) 0.153(4) 0.099(3) 0.034(3) 0.005(2) 0.045(2)
Cl2 0.1296(12) 0.1982(18) 0.1272(12) 0.0120(11) 0.0493(10) 0.0226(11)
Cl1 0.1362(14) 0.331(3) 0.1448(15) -0.0533(17) 0.0617(12) -0.0947(17)
C29 0.090(3) 0.265(8) 0.112(4) 0.018(5) 0.027(3) -0.033(4)

loop_
_atom_type_symbol
_atom_type_description
_atom_type_scat_dispersion_real
_atom_type_scat_dispersion_imag
_atom_type_scat_source
C C 0.0033 0.0016 'International Tables Vol C Tables 4.2.6.8 and 6.1.1.4'
H H 0.0000 0.0000 'International Tables Vol C Tables 4.2.6.8 and 6.1.1.4'
N N 0.0061 0.0033 'International Tables Vol C Tables 4.2.6.8 and 6.1.1.4'
Cl Cl 0.1484 0.1585 'International Tables Vol C Tables 4.2.6.8 and 6.1.1.4'

loop_
_geom_angle_atom_site_label_1
_geom_angle_atom_site_label_2
_geom_angle_atom_site_label_3
_geom_angle
C28 N1 C5 106.2(2)
C7 C1 C2 114.72(19)
C7 C1 C6 112.32(18)
C2 C1 C6 106.14(18)
C7 C1 H1 107.8
C2 C1 H1 107.8
C6 C1 H1 107.8
C24 N2 C28 123.9(2)
C24 N2 C6 128.3(2)
C28 N2 C6 107.21(19)
N2 C6 C21 107.62(18)
N2 C6 C5 99.50(17)
C21 C6 C5 108.9(2)
N2 C6 C1 117.36(19)
C21 C6 C1 113.31(19)
C5 C6 C1 109.04(18)
N3 C21 C6 176.5(3)
C14 C2 C1 112.28(19)
C14 C2 C3 109.90(19)
C1 C2 C3 112.07(18)
C14 C2 H2 107.4
C1 C2 H2 107.4
C3 C2 H2 107.4
C5 C4 C23 119.3(2)
C5 C4 C3 122.7(2)
C23 C4 C3 117.3(2)
C22 C3 C4 110.3(2)
C22 C3 C2 109.6(2)
C4 C3 C2 115.84(19)
C22 C3 H3 106.9
C4 C3 H3 106.9
C2 C3 H3 106.9
C4 C5 N1 128.8(2)
C4 C5 C6 119.5(2)
N1 C5 C6 111.4(2)
C12 C7 C8 117.9(2)
C12 C7 C1 123.0(2)
C8 C7 C1 118.9(2)
C19 C14 C15 118.2(2)
C19 C14 C2 120.2(2)
C15 C14 C2 121.6(2)
C25 C24 N2 119.2(2)
C25 C24 H24 120.4
N2 C24 H24 120.4
N4 C22 C3 177.7(3)
N1 C28 N2 114.9(2)
N1 C28 C27 128.9(2)
N2 C28 C27 116.2(2)
C9 C8 C7 121.2(3)
C9 C8 H8 119.4
C7 C8 H8 119.4
N5 C23 C4 179.0(3)
C11 C12 C7 120.4(3)
C11 C12 H12 119.8
C7 C12 H12 119.8
C12 C11 C10 121.7(3)
C12 C11 H11 119.2
C10 C11 H11 119.2
C14 C19 C18 120.3(3)
C14 C19 H19 119.8
C18 C19 H19 119.8
C24 C25 C26 119.2(3)
C24 C25 H25 120.4
C26 C25 H25 120.4
C27 C26 C25 121.6(3)
C27 C26 H26 119.2
C25 C26 H26 119.2
C17 C18 C19 121.5(3)
C17 C18 H18 119.3
C19 C18 H18 119.3
C26 C27 C28 119.8(3)
C26 C27 H27 120.1
C28 C27 H27 120.1
C9 C10 C11 117.6(3)
C9 C10 C13 120.7(3)
C11 C10 C13 121.7(3)
C14 C15 C16 120.6(3)
C14 C15 H15 119.7
C16 C15 H15 119.7
C18 C17 C16 118.2(3)
C18 C17 C20 120.8(4)
C16 C17 C20 121.0(4)
C10 C9 C8 121.1(3)
C10 C9 H9 119.4
C8 C9 H9 119.4
C17 C16 C15 121.1(3)
C17 C16 H16 119.4
C15 C16 H16 119.4
C10 C13 H13A 109.5
C10 C13 H13B 109.5
H13A C13 H13B 109.5
C10 C13 H13C 109.5
H13A C13 H13C 109.5
H13B C13 H13C 109.5
C17 C20 H20A 109.5
C17 C20 H20B 109.5
H20A C20 H20B 109.5
C17 C20 H20C 109.5
H20A C20 H20C 109.5
H20B C20 H20C 109.5
Cl1 C29 Cl2 115.4(3)
Cl1 C29 H29A 108.4
Cl2 C29 H29A 108.4
Cl1 C29 H29B 108.4
Cl2 C29 H29B 108.4
H29A C29 H29B 107.5

loop_
_geom_bond_atom_site_label_1
_geom_bond_atom_site_label_2
_geom_bond_distance
N1 C28 1.332(3)
N1 C5 1.367(3)
C1 C7 1.511(3)
C1 C2 1.547(3)
C1 C6 1.554(3)
C1 H1 0.9800
N2 C24 1.358(3)
N2 C28 1.384(3)
N2 C6 1.479(3)
C6 C21 1.482(3)
C6 C5 1.530(3)
C21 N3 1.138(3)
C2 C14 1.524(3)
C2 C3 1.573(3)
C2 H2 0.9800
C4 C5 1.345(3)
C4 C23 1.428(4)
C4 C3 1.520(3)
C3 C22 1.478(4)
C3 H3 0.9800
N4 C22 1.134(3)
C7 C12 1.386(4)
C7 C8 1.392(4)
C14 C19 1.378(4)
C14 C15 1.380(4)
C24 C25 1.353(4)
C24 H24 0.9300
C28 C27 1.417(4)
N5 C23 1.144(3)
C8 C9 1.382(4)
C8 H8 0.9300
C12 C11 1.382(4)
C12 H12 0.9300
C11 C10 1.392(5)
C11 H11 0.9300
C19 C18 1.395(4)
C19 H19 0.9300
C25 C26 1.405(4)
C25 H25 0.9300
C26 C27 1.348(4)
C26 H26 0.9300
C18 C17 1.362(5)
C18 H18 0.9300
C27 H27 0.9300
C10 C9 1.376(5)
C10 C13 1.514(5)
C15 C16 1.391(4)
C15 H15 0.9300
C17 C16 1.370(5)
C17 C20 1.521(4)
C9 H9 0.9300
C16 H16 0.9300
C13 H13A 0.9600
C13 H13B 0.9600
C13 H13C 0.9600
C20 H20A 0.9600
C20 H20B 0.9600
C20 H20C 0.9600
Cl2 C29 1.684(6)
Cl1 C29 1.682(6)
C29 H29A 0.9700
C29 H29B 0.9700

loop_
_geom_torsion_atom_site_label_1
_geom_torsion_atom_site_label_2
_geom_torsion_atom_site_label_3
_geom_torsion_atom_site_label_4
_geom_torsion
C24 N2 C6 C21 65.3(3)
C28 N2 C6 C21 -105.8(2)
C24 N2 C6 C5 178.8(2)
C28 N2 C6 C5 7.7(2)
C24 N2 C6 C1 -63.9(3)
C28 N2 C6 C1 125.0(2)
C7 C1 C6 N2 56.4(3)
C2 C1 C6 N2 -177.45(18)
C7 C1 C6 C21 -70.0(3)
C2 C1 C6 C21 56.1(2)
C7 C1 C6 C5 168.48(19)
C2 C1 C6 C5 -65.4(2)
N2 C6 C21 N3 94(4)
C5 C6 C21 N3 -13(4)
C1 C6 C21 N3 -134(4)
C7 C1 C2 C14 -54.7(3)
C6 C1 C2 C14 -179.35(19)
C7 C1 C2 C3 -178.99(19)
C6 C1 C2 C3 56.4(2)
C5 C4 C3 C22 121.9(3)
C23 C4 C3 C22 -68.2(3)
C5 C4 C3 C2 -3.3(3)
C23 C4 C3 C2 166.6(2)
C14 C2 C3 C22 85.6(2)
C1 C2 C3 C22 -148.8(2)
C14 C2 C3 C4 -148.9(2)
C1 C2 C3 C4 -23.3(3)
C23 C4 C5 N1 -3.2(4)
C3 C4 C5 N1 166.5(2)
C23 C4 C5 C6 -176.3(2)
C3 C4 C5 C6 -6.6(4)
C28 N1 C5 C4 -167.0(3)
C28 N1 C5 C6 6.5(3)
N2 C6 C5 C4 165.3(2)
C21 C6 C5 C4 -82.2(3)
C1 C6 C5 C4 41.9(3)
N2 C6 C5 N1 -8.9(3)
C21 C6 C5 N1 103.6(2)
C1 C6 C5 N1 -132.3(2)
C2 C1 C7 C12 -49.2(3)
C6 C1 C7 C12 72.1(3)
C2 C1 C7 C8 137.2(2)
C6 C1 C7 C8 -101.5(3)
C1 C2 C14 C19 116.2(3)
C3 C2 C14 C19 -118.3(3)
C1 C2 C14 C15 -64.3(3)
C3 C2 C14 C15 61.1(3)
C28 N2 C24 C25 -4.8(4)
C6 N2 C24 C25 -174.5(2)
C4 C3 C22 N4 -11(7)
C2 C3 C22 N4 117(7)
C5 N1 C28 N2 -1.1(3)
C5 N1 C28 C27 178.0(3)
C24 N2 C28 N1 -176.4(2)
C6 N2 C28 N1 -4.8(3)
C24 N2 C28 C27 4.4(4)
C6 N2 C28 C27 176.0(2)
C12 C7 C8 C9 -2.3(4)
C1 C7 C8 C9 171.7(3)
C5 C4 C23 N5 177(100)
C3 C4 C23 N5 6(18)
C8 C7 C12 C11 2.4(4)
C1 C7 C12 C11 -171.3(2)
C7 C12 C11 C10 -0.2(5)
C15 C14 C19 C18 -1.2(4)
C2 C14 C19 C18 178.3(3)
N2 C24 C25 C26 2.4(4)
C24 C25 C26 C27 0.0(5)
C14 C19 C18 C17 0.2(5)
C25 C26 C27 C28 -0.2(5)
N1 C28 C27 C26 179.1(3)
N2 C28 C27 C26 -1.8(4)
C12 C11 C10 C9 -2.2(5)
C12 C11 C10 C13 176.4(4)
C19 C14 C15 C16 1.2(5)
C2 C14 C15 C16 -178.2(3)
C19 C18 C17 C16 0.9(5)
C19 C18 C17 C20 -178.8(3)
C11 C10 C9 C8 2.4(5)
C13 C10 C9 C8 -176.3(4)
C7 C8 C9 C10 -0.1(5)
C18 C17 C16 C15 -0.8(5)
C20 C17 C16 C15 178.9(4)
C14 C15 C16 C17 -0.2(5)
